data_7155119
loop_
_publ_author_name
'Liu, Yi-Yin'
'Duan, Shu-Wen'
'Zhang, Rui'
'Liu, Yun-Hang'
'Chen, Jia-Rong'
'Xiao, Wen-Jing'

_publ_section_title
;
 Base-catalyzed controllable reaction of 3-ylideneoxindoles with O-Boc
 hydroxycarbamates for the synthesis of amidoacrylates and spiroaziridine
 oxindoles.
;
_journal_issue 23
_journal_name_full 'Organic &amp; biomolecular chemistry'
_journal_page_first 5224
_journal_page_last 5228
_journal_paper_doi 10.1039/c6ob00891g
_journal_volume 14
_journal_year 2016
_chemical_formula_moiety 'C21 H20 N2 O5'
_chemical_formula_sum 'C21 H20 N2 O5'
_chemical_formula_weight 380.39
_space_group_crystal_system triclinic
_space_group_IT_number 2
_space_group_name_Hall '-P 1'
_space_group_name_H-M_alt 'P -1'
_symmetry_space_group_name_Hall '-P 1'
_symmetry_space_group_name_H-M 'P -1'
_atom_sites_solution_hydrogens geom
_audit_creation_date 2016-04-25
_audit_creation_method
;
Olex2 1.2
(compiled 2016.02.19 svn.r3266 for OlexSys, GUI svn.r5155)
;
_audit_update_record
;
2016-04-25 deposited with the CCDC.
2016-05-17 downloaded from the CCDC.
;
_cell_angle_alpha 98.373(2)
_cell_angle_beta 97.607(2)
_cell_angle_gamma 101.428(2)
_cell_formula_units_Z 2
_cell_length_a 8.4422(13)
_cell_length_b 9.1367(14)
_cell_length_c 12.950(2)
_cell_measurement_reflns_used 4477
_cell_measurement_temperature 296.15
_cell_measurement_theta_max 31.64
_cell_measurement_theta_min 2.31
_cell_volume 955.2(3)
_computing_cell_refinement 'Bruker SAINT'
_computing_data_collection 'Bruker APEX2'
_computing_data_reduction 'Bruker SAINT'
_computing_molecular_graphics 'Olex2 (Dolomanov et al., 2009)'
_computing_publication_material 'Olex2 (Dolomanov et al., 2009)'
_computing_structure_refinement 'ShelXL (Sheldrick, 2015)'
_computing_structure_solution 'SHELXS (Sheldrick, 2008)'
_diffrn_ambient_temperature 296.15
_diffrn_measured_fraction_theta_full 0.989
_diffrn_measured_fraction_theta_max 0.990
_diffrn_measurement_device_type 'Bruker APEX-II CCD'
_diffrn_measurement_method '\f and \w scans'
_diffrn_radiation_type MoK\a
_diffrn_radiation_wavelength 0.71073
_diffrn_reflns_av_R_equivalents 0.0250
_diffrn_reflns_av_unetI/netI 0.0328
_diffrn_reflns_Laue_measured_fraction_full 0.989
_diffrn_reflns_Laue_measured_fraction_max 0.990
_diffrn_reflns_limit_h_max 10
_diffrn_reflns_limit_h_min -10
_diffrn_reflns_limit_k_max 11
_diffrn_reflns_limit_k_min -11
_diffrn_reflns_limit_l_max 14
_diffrn_reflns_limit_l_min -15
_diffrn_reflns_number 6504
_diffrn_reflns_point_group_measured_fraction_full 0.989
_diffrn_reflns_point_group_measured_fraction_max 0.990
_diffrn_reflns_theta_full 25.242
_diffrn_reflns_theta_max 25.998
_diffrn_reflns_theta_min 1.612
_diffrn_source 'fine-focus sealed tube'
_exptl_absorpt_coefficient_mu 0.095
_exptl_absorpt_correction_type none
_exptl_crystal_colour colourless
_exptl_crystal_colour_primary colourless
_exptl_crystal_density_diffrn 1.323
_exptl_crystal_description block
_exptl_crystal_F_000 400
_exptl_crystal_size_max 0.26
_exptl_crystal_size_mid 0.23
_exptl_crystal_size_min 0.2
_refine_diff_density_max 0.228
_refine_diff_density_min -0.208
_refine_diff_density_rms 0.044
_refine_ls_extinction_coef 0.040(7)
_refine_ls_extinction_expression Fc^*^=kFc[1+0.001xFc^2^\l^3^/sin(2\q)]^-1/4^
_refine_ls_extinction_method 'SHELXL-2014/7 (Sheldrick 2014'
_refine_ls_goodness_of_fit_ref 1.043
_refine_ls_hydrogen_treatment constr
_refine_ls_matrix_type full
_refine_ls_number_parameters 256
_refine_ls_number_reflns 3720
_refine_ls_number_restraints 0
_refine_ls_restrained_S_all 1.043
_refine_ls_R_factor_all 0.0535
_refine_ls_R_factor_gt 0.0468
_refine_ls_shift/su_max 0.001
_refine_ls_shift/su_mean 0.000
_refine_ls_structure_factor_coef Fsqd
_refine_ls_weighting_details 'w=1/[\s^2^(Fo^2^)+(0.0951P)^2^+0.2110P] where P=(Fo^2^+2Fc^2^)/3'
_refine_ls_weighting_scheme calc
_refine_ls_wR_factor_gt 0.1478
_refine_ls_wR_factor_ref 0.1580
_reflns_Friedel_coverage 0.000
_reflns_number_gt 3167
_reflns_number_total 3720
_reflns_threshold_expression 'I > 2\s(I)'
_cod_data_source_file c6ob00891g2.cif
_cod_data_source_block mo_121121b
_cod_depositor_comments 'Adding full bibliography for 7155118--7155121.cif.'
_cod_database_code 7155119
_shelx_space_group_comment
;
The symmetry employed for this shelxl refinement is uniquely defined
by the following loop, which should always be used as a source of
symmetry information in preference to the above space-group names.
They are only intended as comments.
;
_shelx_estimated_absorpt_t_max 0.981
_shelx_estimated_absorpt_t_min 0.976
_olex2_refinement_description
;
1. Fixed Uiso
 At 1.2 times of:
  All C(H) groups, All C(H,H) groups
 At 1.5 times of:
  All C(H,H,H) groups
2.a Ternary CH refined with riding coordinates:
 C10(H10)
2.b Secondary CH2 refined with riding coordinates:
 C12(H12A,H12B), C15(H15A,H15B)
2.c Aromatic/amide H refined with riding coordinates:
 C5(H5), C6(H6), C7(H7), C8(H8), C17(H17), C18(H18), C19(H19), C20(H20),
 C21(H21)
2.d Idealised Me refined as rotating group:
 C9(H9A,H9B,H9C), C13(H13A,H13B,H13C)
;
_shelx_shelxl_version_number 2014/7
_olex2_submission_special_instructions 'No special instructions were received'

loop_
_space_group_symop_operation_xyz
'x, y, z'
'-x, -y, -z'

loop_
_atom_site_label
_atom_site_type_symbol
_atom_site_fract_x
_atom_site_fract_y
_atom_site_fract_z
_atom_site_U_iso_or_equiv
_atom_site_adp_type
_atom_site_occupancy
_atom_site_site_symmetry_order
_atom_site_calc_flag
_atom_site_refinement_flags_posn
C1 C 0.5322(2) 0.8064(2) 0.28348(13) 0.0484(4) Uani 1 1 d .
C2 C 0.43187(19) 0.90755(18) 0.23674(12) 0.0426(4) Uani 1 1 d .
C3 C 0.4853(2) 1.05771(19) 0.30839(12) 0.0466(4) Uani 1 1 d .
C4 C 0.6022(2) 1.0421(2) 0.38950(13) 0.0504(4) Uani 1 1 d .
C5 C 0.6769(2) 1.1647(3) 0.47037(14) 0.0661(6) Uani 1 1 d .
H5 H 0.7530 1.1546 0.5262 0.079 Uiso 1 1 calc R
C6 C 0.6332(3) 1.3012(3) 0.46407(18) 0.0742(6) Uani 1 1 d .
H6 H 0.6812 1.3842 0.5172 0.089 Uiso 1 1 calc R
C7 C 0.5216(3) 1.3190(3) 0.38249(18) 0.0720(6) Uani 1 1 d .
H7 H 0.4970 1.4134 0.3799 0.086 Uiso 1 1 calc R
C8 C 0.4451(2) 1.1954(2) 0.30335(15) 0.0572(5) Uani 1 1 d .
H8 H 0.3683 1.2059 0.2481 0.069 Uiso 1 1 calc R
C9 C 0.7492(3) 0.8402(3) 0.44009(18) 0.0760(6) Uani 1 1 d .
H9A H 0.7354 0.7329 0.4179 0.114 Uiso 1 1 calc GR
H9B H 0.7328 0.8606 0.5123 0.114 Uiso 1 1 calc GR
H9C H 0.8579 0.8908 0.4344 0.114 Uiso 1 1 calc GR
C10 C 0.37260(19) 0.89357(17) 0.11980(11) 0.0406(4) Uani 1 1 d .
H10 H 0.3563 0.9887 0.0983 0.049 Uiso 1 1 calc R
C11 C 0.41833(19) 0.78661(18) 0.03549(12) 0.0419(4) Uani 1 1 d .
C12 C 0.3256(3) 0.5615(2) -0.09348(15) 0.0629(5) Uani 1 1 d .
H12A H 0.4371 0.5473 -0.0865 0.076 Uiso 1 1 calc R
H12B H 0.3036 0.6058 -0.1561 0.076 Uiso 1 1 calc R
C13 C 0.2088(3) 0.4143(2) -0.10258(18) 0.0679(5) Uani 1 1 d .
H13A H 0.2451 0.3619 -0.0480 0.102 Uiso 1 1 calc GR
H13B H 0.2034 0.3539 -0.1706 0.102 Uiso 1 1 calc GR
H13C H 0.1022 0.4318 -0.0950 0.102 Uiso 1 1 calc GR
C14 C 0.13454(19) 0.90376(17) 0.21415(12) 0.0415(4) Uani 1 1 d .
C15 C -0.0792(2) 1.0143(2) 0.14745(15) 0.0519(4) Uani 1 1 d .
H15A H -0.1418 0.9652 0.1954 0.062 Uiso 1 1 calc R
H15B H -0.1520 1.0049 0.0811 0.062 Uiso 1 1 calc R
C16 C -0.0138(2) 1.17871(19) 0.19393(13) 0.0465(4) Uani 1 1 d .
C17 C 0.0777(3) 1.2736(2) 0.13911(15) 0.0626(5) Uani 1 1 d .
H17 H 0.0961 1.2349 0.0724 0.075 Uiso 1 1 calc R
C18 C 0.1418(3) 1.4239(2) 0.18126(17) 0.0730(6) Uani 1 1 d .
H18 H 0.2049 1.4853 0.1437 0.088 Uiso 1 1 calc R
C19 C 0.1131(3) 1.4833(2) 0.27811(17) 0.0749(6) Uani 1 1 d .
H19 H 0.1543 1.5856 0.3061 0.090 Uiso 1 1 calc R
C20 C 0.0236(4) 1.3913(3) 0.3335(2) 0.0939(9) Uani 1 1 d .
H20 H 0.0042 1.4310 0.3998 0.113 Uiso 1 1 calc R
C21 C -0.0385(3) 1.2391(3) 0.29180(18) 0.0750(6) Uani 1 1 d .
H21 H -0.0978 1.1773 0.3309 0.090 Uiso 1 1 calc R
N1 N 0.63043(17) 0.8951(2) 0.37316(11) 0.0541(4) Uani 1 1 d .
N2 N 0.26153(15) 0.83599(14) 0.18765(10) 0.0398(3) Uani 1 1 d .
O1 O 0.52600(18) 0.67457(17) 0.24928(11) 0.0657(4) Uani 1 1 d .
O2 O 0.54389(16) 0.82020(15) 0.00147(11) 0.0593(4) Uani 1 1 d .
O3 O 0.30439(15) 0.66127(14) 0.00055(9) 0.0554(3) Uani 1 1 d .
O4 O 0.09900(16) 0.91823(16) 0.30113(9) 0.0569(3) Uani 1 1 d .
O5 O 0.05457(14) 0.93913(13) 0.12884(8) 0.0467(3) Uani 1 1 d .

loop_
_atom_site_aniso_label
_atom_site_aniso_U_11
_atom_site_aniso_U_22
_atom_site_aniso_U_33
_atom_site_aniso_U_23
_atom_site_aniso_U_13
_atom_site_aniso_U_12
C1 0.0451(9) 0.0591(10) 0.0448(9) 0.0145(7) 0.0137(7) 0.0125(7)
C2 0.0406(8) 0.0476(8) 0.0359(8) 0.0069(6) 0.0052(6) 0.0019(6)
C3 0.0414(8) 0.0535(10) 0.0382(8) 0.0042(7) 0.0068(6) -0.0024(7)
C4 0.0410(8) 0.0680(11) 0.0376(8) 0.0080(7) 0.0091(6) 0.0003(7)
C5 0.0519(10) 0.0955(16) 0.0378(9) 0.0010(9) 0.0035(7) -0.0038(10)
C6 0.0703(13) 0.0740(14) 0.0602(12) -0.0138(10) 0.0096(10) -0.0072(11)
C7 0.0735(13) 0.0594(12) 0.0703(13) -0.0084(10) 0.0102(11) 0.0001(10)
C8 0.0575(10) 0.0514(10) 0.0550(10) 0.0012(8) 0.0047(8) 0.0029(8)
C9 0.0579(12) 0.1142(19) 0.0605(12) 0.0311(12) 0.0007(9) 0.0245(12)
C10 0.0432(8) 0.0400(8) 0.0360(8) 0.0087(6) 0.0046(6) 0.0028(6)
C11 0.0446(8) 0.0440(8) 0.0372(8) 0.0120(6) 0.0058(6) 0.0069(6)
C12 0.0732(12) 0.0612(11) 0.0483(10) -0.0064(8) 0.0191(9) 0.0062(9)
C13 0.0676(12) 0.0614(12) 0.0666(12) -0.0071(9) 0.0101(10) 0.0090(9)
C14 0.0411(8) 0.0402(8) 0.0370(8) 0.0035(6) 0.0034(6) -0.0010(6)
C15 0.0419(8) 0.0515(10) 0.0570(10) 0.0023(7) 0.0000(7) 0.0082(7)
C16 0.0413(8) 0.0499(9) 0.0454(9) 0.0039(7) 0.0022(6) 0.0097(7)
C17 0.0858(14) 0.0556(11) 0.0472(10) 0.0099(8) 0.0178(9) 0.0121(10)
C18 0.0957(16) 0.0571(12) 0.0612(12) 0.0173(9) 0.0134(11) 0.0001(11)
C19 0.0969(17) 0.0518(11) 0.0612(12) -0.0013(9) -0.0027(11) 0.0000(11)
C20 0.129(2) 0.0778(16) 0.0612(13) -0.0176(11) 0.0324(14) 0.0023(15)
C21 0.0849(15) 0.0692(13) 0.0640(12) -0.0018(10) 0.0347(11) -0.0037(11)
N1 0.0416(7) 0.0798(11) 0.0416(7) 0.0181(7) 0.0049(6) 0.0112(7)
N2 0.0409(7) 0.0391(7) 0.0357(6) 0.0053(5) 0.0052(5) 0.0020(5)
O1 0.0681(9) 0.0673(9) 0.0677(9) 0.0174(7) 0.0118(7) 0.0245(7)
O2 0.0548(7) 0.0574(7) 0.0669(8) 0.0102(6) 0.0249(6) 0.0060(6)
O3 0.0544(7) 0.0561(7) 0.0470(7) -0.0070(5) 0.0156(5) -0.0012(5)
O4 0.0560(7) 0.0754(9) 0.0409(7) 0.0109(6) 0.0154(5) 0.0132(6)
O5 0.0472(6) 0.0502(7) 0.0387(6) 0.0024(5) 0.0005(5) 0.0098(5)

loop_
_atom_type_symbol
_atom_type_description
_atom_type_scat_dispersion_real
_atom_type_scat_dispersion_imag
_atom_type_scat_source
C C 0.0033 0.0016 'International Tables Vol C Tables 4.2.6.8 and 6.1.1.4'
H H 0.0000 0.0000 'International Tables Vol C Tables 4.2.6.8 and 6.1.1.4'
N N 0.0061 0.0033 'International Tables Vol C Tables 4.2.6.8 and 6.1.1.4'
O O 0.0106 0.0060 'International Tables Vol C Tables 4.2.6.8 and 6.1.1.4'

loop_
_geom_angle_atom_site_label_1
_geom_angle_atom_site_label_2
_geom_angle_atom_site_label_3
_geom_angle
N1 C1 C2 105.63(15)
O1 C1 C2 126.83(16)
O1 C1 N1 127.54(17)
C1 C2 C10 124.07(14)
C3 C2 C1 105.71(14)
C3 C2 C10 121.86(14)
N2 C2 C1 116.59(13)
N2 C2 C3 124.96(14)
N2 C2 C10 57.95(9)
C4 C3 C2 106.71(15)
C8 C3 C2 132.41(16)
C8 C3 C4 120.80(16)
C3 C4 C5 120.66(19)
C3 C4 N1 110.16(15)
C5 C4 N1 129.15(18)
C4 C5 H5 121.3
C6 C5 C4 117.35(19)
C6 C5 H5 121.3
C5 C6 H6 118.8
C7 C6 C5 122.44(19)
C7 C6 H6 118.8
C6 C7 H7 120.1
C6 C7 C8 119.8(2)
C8 C7 H7 120.1
C3 C8 C7 118.9(2)
C3 C8 H8 120.6
C7 C8 H8 120.6
H9A C9 H9B 109.5
H9A C9 H9C 109.5
H9B C9 H9C 109.5
N1 C9 H9A 109.5
N1 C9 H9B 109.5
N1 C9 H9C 109.5
C2 C10 H10 114.1
C11 C10 C2 124.07(14)
C11 C10 H10 114.1
N2 C10 C2 59.70(9)
N2 C10 H10 114.1
N2 C10 C11 120.16(13)
O2 C11 C10 121.21(15)
O2 C11 O3 125.41(15)
O3 C11 C10 113.27(13)
H12A C12 H12B 108.5
C13 C12 H12A 110.2
C13 C12 H12B 110.2
O3 C12 H12A 110.2
O3 C12 H12B 110.2
O3 C12 C13 107.49(16)
C12 C13 H13A 109.5
C12 C13 H13B 109.5
C12 C13 H13C 109.5
H13A C13 H13B 109.5
H13A C13 H13C 109.5
H13B C13 H13C 109.5
O4 C14 N2 123.34(15)
O4 C14 O5 125.93(15)
O5 C14 N2 110.58(12)
H15A C15 H15B 108.1
C16 C15 H15A 109.5
C16 C15 H15B 109.5
O5 C15 H15A 109.5
O5 C15 H15B 109.5
O5 C15 C16 110.70(13)
C17 C16 C15 120.36(16)
C21 C16 C15 121.75(17)
C21 C16 C17 117.87(17)
C16 C17 H17 119.3
C18 C17 C16 121.30(18)
C18 C17 H17 119.3
C17 C18 H18 119.9
C19 C18 C17 120.1(2)
C19 C18 H18 119.9
C18 C19 H19 120.3
C20 C19 C18 119.4(2)
C20 C19 H19 120.3
C19 C20 H20 119.8
C19 C20 C21 120.4(2)
C21 C20 H20 119.8
C16 C21 C20 120.8(2)
C16 C21 H21 119.6
C20 C21 H21 119.6
C1 N1 C4 111.76(14)
C1 N1 C9 122.93(18)
C4 N1 C9 125.30(17)
C10 N2 C2 62.35(10)
C14 N2 C2 119.82(12)
C14 N2 C10 123.02(13)
C11 O3 C12 117.16(14)
C14 O5 C15 115.48(13)

loop_
_geom_bond_atom_site_label_1
_geom_bond_atom_site_label_2
_geom_bond_distance
C1 C2 1.509(2)
C1 N1 1.378(2)
C1 O1 1.209(2)
C2 C3 1.490(2)
C2 C10 1.509(2)
C2 N2 1.4710(19)
C3 C4 1.386(2)
C3 C8 1.374(3)
C4 C5 1.397(3)
C4 N1 1.401(3)
C5 H5 0.9300
C5 C6 1.380(4)
C6 H6 0.9300
C6 C7 1.370(4)
C7 H7 0.9300
C7 C8 1.394(3)
C8 H8 0.9300
C9 H9A 0.9600
C9 H9B 0.9600
C9 H9C 0.9600
C9 N1 1.450(3)
C10 H10 0.9800
C10 C11 1.499(2)
C10 N2 1.4440(19)
C11 O2 1.203(2)
C11 O3 1.319(2)
C12 H12A 0.9700
C12 H12B 0.9700
C12 C13 1.481(3)
C12 O3 1.464(2)
C13 H13A 0.9600
C13 H13B 0.9600
C13 H13C 0.9600
C14 N2 1.396(2)
C14 O4 1.1991(19)
C14 O5 1.3319(19)
C15 H15A 0.9700
C15 H15B 0.9700
C15 C16 1.498(2)
C15 O5 1.461(2)
C16 C17 1.382(3)
C16 C21 1.366(3)
C17 H17 0.9300
C17 C18 1.373(3)
C18 H18 0.9300
C18 C19 1.364(3)
C19 H19 0.9300
C19 C20 1.364(4)
C20 H20 0.9300
C20 C21 1.385(3)
C21 H21 0.9300

loop_
_geom_torsion_atom_site_label_1
_geom_torsion_atom_site_label_2
_geom_torsion_atom_site_label_3
_geom_torsion_atom_site_label_4
_geom_torsion
C1 C2 C3 C4 -1.24(17)
C1 C2 C3 C8 175.59(18)
C1 C2 C10 C11 -5.5(2)
C1 C2 C10 N2 102.37(16)
C1 C2 N2 C10 -115.19(15)
C1 C2 N2 C14 130.68(15)
C2 C1 N1 C4 0.71(18)
C2 C1 N1 C9 -178.49(15)
C2 C3 C4 C5 179.95(15)
C2 C3 C4 N1 1.71(18)
C2 C3 C8 C7 -177.75(18)
C2 C10 C11 O2 -84.2(2)
C2 C10 C11 O3 99.52(17)
C2 C10 N2 C14 109.21(15)
C3 C2 C10 C11 138.10(16)
C3 C2 C10 N2 -114.01(16)
C3 C2 N2 C10 108.79(17)
C3 C2 N2 C14 -5.3(2)
C3 C4 C5 C6 -1.9(3)
C3 C4 N1 C1 -1.58(19)
C3 C4 N1 C9 177.60(16)
C4 C3 C8 C7 -1.3(3)
C4 C5 C6 C7 -0.2(3)
C5 C4 N1 C1 -179.63(16)
C5 C4 N1 C9 -0.4(3)
C5 C6 C7 C8 1.5(4)
C6 C7 C8 C3 -0.8(3)
C8 C3 C4 C5 2.7(3)
C8 C3 C4 N1 -175.56(15)
C10 C2 C3 C4 -150.55(14)
C10 C2 C3 C8 26.3(3)
C10 C2 N2 C14 -114.13(15)
C10 C11 O3 C12 170.17(15)
C11 C10 N2 C2 114.26(16)
C11 C10 N2 C14 -136.53(15)
C13 C12 O3 C11 166.60(16)
C15 C16 C17 C18 -178.5(2)
C15 C16 C21 C20 179.7(2)
C16 C15 O5 C14 78.28(17)
C16 C17 C18 C19 -1.4(4)
C17 C16 C21 C20 1.2(4)
C17 C18 C19 C20 1.5(4)
C18 C19 C20 C21 -0.3(5)
C19 C20 C21 C16 -1.1(5)
C21 C16 C17 C18 0.0(3)
N1 C1 C2 C3 0.33(16)
N1 C1 C2 C10 148.78(14)
N1 C1 C2 N2 -143.43(13)
N1 C4 C5 C6 175.95(18)
N2 C2 C3 C4 138.59(15)
N2 C2 C3 C8 -44.6(3)
N2 C2 C10 C11 -107.90(16)
N2 C10 C11 O2 -156.09(15)
N2 C10 C11 O3 27.7(2)
N2 C14 O5 C15 -178.63(12)
O1 C1 C2 C3 179.82(16)
O1 C1 C2 C10 -31.7(3)
O1 C1 C2 N2 36.1(2)
O1 C1 N1 C4 -178.77(17)
O1 C1 N1 C9 2.0(3)
O2 C11 O3 C12 -5.9(3)
O4 C14 N2 C2 -64.7(2)
O4 C14 N2 C10 -139.34(16)
O4 C14 O5 C15 5.7(2)
O5 C14 N2 C2 119.42(14)
O5 C14 N2 C10 44.81(18)
O5 C15 C16 C17 60.2(2)
O5 C15 C16 C21 -118.2(2)
